data_1503409
loop_
_publ_author_name
'Yao, Wei'
'Huang, Dejian'

_publ_section_title
;
 Unexpected reactivity of o-nitrosophenol with RCH(2)Br: C-H bond cleavage
 and annulation to benzoxazoles and benzoxazines (R = Alkynyl).
;
_journal_issue 4
_journal_name_full 'Organic letters'
_journal_page_first 736
_journal_page_last 738
_journal_paper_doi 10.1021/ol902812q
_journal_volume 12
_journal_year 2010
_chemical_formula_sum 'C21 H20 N2 O2'
_chemical_formula_weight 332.39
_chemical_name_systematic
; 
 ? 
;
_space_group_IT_number 14
_symmetry_cell_setting monoclinic
_symmetry_space_group_name_Hall '-P 2yn'
_symmetry_space_group_name_H-M 'P 1 21/n 1'
_atom_sites_solution_hydrogens geom
_atom_sites_solution_primary direct
_atom_sites_solution_secondary difmap
_audit_creation_method SHELXL-97
_cell_angle_alpha 90.00
_cell_angle_beta 100.341(2)
_cell_angle_gamma 90.00
_cell_formula_units_Z 4
_cell_length_a 8.3291(9)
_cell_length_b 13.3826(14)
_cell_length_c 15.8367(17)
_cell_measurement_reflns_used 4557
_cell_measurement_temperature 223(2)
_cell_measurement_theta_max 26.67
_cell_measurement_theta_min 2.59
_cell_volume 1736.6(3)
_computing_cell_refinement 'Bruker SMART'
_computing_data_collection 'Bruker SMART'
_computing_data_reduction 'Bruker SAINT'
_computing_molecular_graphics 'Bruker SHELXTL'
_computing_publication_material 'Bruker SHELXTL'
_computing_structure_refinement 'SHELXL-97 (Sheldrick, 1997)'
_computing_structure_solution 'SHELXS-97 (Sheldrick, 1990)'
_diffrn_ambient_temperature 223(2)
_diffrn_measured_fraction_theta_full 0.996
_diffrn_measured_fraction_theta_max 0.996
_diffrn_measurement_device_type 'CCD area detector'
_diffrn_measurement_method 'phi and omega scans'
_diffrn_radiation_monochromator graphite
_diffrn_radiation_source 'fine-focus sealed tube'
_diffrn_radiation_type MoK\a
_diffrn_radiation_wavelength 0.71073
_diffrn_reflns_av_R_equivalents 0.0218
_diffrn_reflns_av_sigmaI/netI 0.0246
_diffrn_reflns_limit_h_max 10
_diffrn_reflns_limit_h_min -10
_diffrn_reflns_limit_k_max 17
_diffrn_reflns_limit_k_min -15
_diffrn_reflns_limit_l_max 18
_diffrn_reflns_limit_l_min -20
_diffrn_reflns_number 12047
_diffrn_reflns_theta_full 27.50
_diffrn_reflns_theta_max 27.50
_diffrn_reflns_theta_min 2.59
_exptl_absorpt_coefficient_mu 0.083
_exptl_absorpt_correction_T_max 0.9837
_exptl_absorpt_correction_T_min 0.9537
_exptl_absorpt_correction_type multi-scan
_exptl_absorpt_process_details 'Sadabs, (Sheldrick 2001)'
_exptl_crystal_colour Yellow
_exptl_crystal_density_diffrn 1.271
_exptl_crystal_density_meas ?
_exptl_crystal_density_method 'not measured'
_exptl_crystal_description Block
_exptl_crystal_F_000 704
_exptl_crystal_size_max 0.58
_exptl_crystal_size_mid 0.46
_exptl_crystal_size_min 0.20
_refine_diff_density_max 0.304
_refine_diff_density_min -0.180
_refine_diff_density_rms 0.035
_refine_ls_extinction_method none
_refine_ls_goodness_of_fit_ref 1.102
_refine_ls_hydrogen_treatment constr
_refine_ls_matrix_type full
_refine_ls_number_parameters 229
_refine_ls_number_reflns 3976
_refine_ls_number_restraints 0
_refine_ls_restrained_S_all 1.102
_refine_ls_R_factor_all 0.0655
_refine_ls_R_factor_gt 0.0537
_refine_ls_shift/su_max 0.000
_refine_ls_shift/su_mean 0.000
_refine_ls_structure_factor_coef Fsqd
_refine_ls_weighting_details 'calc w=1/[\s^2^(Fo^2^)+(0.0974P)^2^+0.1284P] where P=(Fo^2^+2Fc^2^)/3'
_refine_ls_weighting_scheme calc
_refine_ls_wR_factor_gt 0.1663
_refine_ls_wR_factor_ref 0.1763
_reflns_number_gt 3024
_reflns_number_total 3976
_reflns_threshold_expression >2sigma(I)
_cod_data_source_file ol902812q_si_002.cif
_cod_data_source_block 1
_cod_depositor_comments
;
The following automatic conversions were performed:

'_symmetry_cell_setting' value 'Monoclinic' changed to 'monoclinic'
according to /home/saulius/struct/CIF-dictionaries/cif_core.dic
dictionary named 'cif_core.dic' version 2.4.2 from
2011-04-26.

'_exptl_absorpt_correction_type' value 'Multi-scan'
changed to 'multi-scan' according to
/home/saulius/struct/CIF-dictionaries/cif_core.dic dictionary named
'cif_core.dic' version 2.4.2 from 2011-04-26.

Automatic conversion script
Id: cif_fix_values 1715 2011-07-08 13:25:40Z adriana 

The following automatic conversions were performed:

'_exptl_crystal_density_meas' value 'Not Measured' was changed to '?'
- the value is perceived as not measured.

Automatic conversion script
Id: cif_fix_values 3008 2015-01-20 13:52:24Z robertas 
;
_cod_original_sg_symbol_H-M P2(1)/n
_cod_database_code 1503409

loop_
_symmetry_equiv_pos_as_xyz
'x, y, z'
'-x+1/2, y+1/2, -z+1/2'
'-x, -y, -z'
'x-1/2, -y-1/2, z-1/2'

loop_
_atom_site_label
_atom_site_type_symbol
_atom_site_fract_x
_atom_site_fract_y
_atom_site_fract_z
_atom_site_U_iso_or_equiv
_atom_site_adp_type
_atom_site_occupancy
_atom_site_symmetry_multiplicity
_atom_site_calc_flag
_atom_site_refinement_flags
O1 O 0.81110(15) 0.55809(9) -0.15232(8) 0.0810(4) Uani 1 1 d .
H1 H 0.8078 0.5314 -0.1054 0.121 Uiso 1 1 calc R
O2 O 0.56257(12) 0.64794(8) 0.04241(6) 0.0670(3) Uani 1 1 d .
N1 N 0.73825(15) 0.53829(10) 0.00142(9) 0.0678(3) Uani 1 1 d .
N2 N 0.5802(2) 0.50046(12) 0.32582(9) 0.0844(4) Uani 1 1 d .
C1 C 0.5887(2) 0.77192(11) -0.25789(11) 0.0697(4) Uani 1 1 d .
C2 C 0.5764(3) 0.82232(13) -0.33739(12) 0.0836(5) Uani 1 1 d .
H2 H 0.5054 0.8771 -0.3492 0.100 Uiso 1 1 calc R
C3 C 0.6654(3) 0.79287(16) -0.39683(13) 0.0919(6) Uani 1 1 d .
H3 H 0.6567 0.8281 -0.4488 0.110 Uiso 1 1 calc R
C4 C 0.7698(3) 0.71074(16) -0.38153(12) 0.0888(5) Uani 1 1 d .
H4 H 0.8301 0.6909 -0.4235 0.107 Uiso 1 1 calc R
C5 C 0.7853(2) 0.65898(13) -0.30628(11) 0.0768(5) Uani 1 1 d .
H5 H 0.8560 0.6038 -0.2966 0.092 Uiso 1 1 calc R
C6 C 0.69491(19) 0.68835(11) -0.24285(10) 0.0660(4) Uani 1 1 d .
C7 C 0.70931(18) 0.63711(11) -0.16340(10) 0.0636(4) Uani 1 1 d .
C8 C 0.62405(17) 0.66874(11) -0.10071(9) 0.0614(4) Uani 1 1 d .
C9 C 0.51781(19) 0.75204(12) -0.11801(11) 0.0704(4) Uani 1 1 d .
H9 H 0.4582 0.7732 -0.0762 0.084 Uiso 1 1 calc R
C10 C 0.5005(2) 0.80180(12) -0.19374(11) 0.0758(4) Uani 1 1 d .
H10 H 0.4291 0.8567 -0.2037 0.091 Uiso 1 1 calc R
C11 C 0.64519(17) 0.61570(11) -0.02006(10) 0.0624(4) Uani 1 1 d .
C12 C 0.61026(17) 0.58218(11) 0.11012(10) 0.0633(4) Uani 1 1 d .
C13 C 0.71803(18) 0.51487(11) 0.08441(10) 0.0650(4) Uani 1 1 d .
C14 C 0.78670(19) 0.44238(12) 0.14302(12) 0.0733(4) Uani 1 1 d .
H14 H 0.8619 0.3958 0.1286 0.088 Uiso 1 1 calc R
C15 C 0.7420(2) 0.44057(12) 0.22198(11) 0.0734(4) Uani 1 1 d .
H15 H 0.7893 0.3920 0.2617 0.088 Uiso 1 1 calc R
C16 C 0.62811(19) 0.50818(12) 0.24708(10) 0.0692(4) Uani 1 1 d .
C17 C 0.56212(19) 0.58256(12) 0.18823(10) 0.0689(4) Uani 1 1 d .
H17 H 0.4882 0.6304 0.2020 0.083 Uiso 1 1 calc R
C18 C 0.4591(3) 0.56772(16) 0.35026(12) 0.0913(6) Uani 1 1 d .
H18A H 0.4071 0.5347 0.3936 0.110 Uiso 1 1 calc R
H18B H 0.3743 0.5803 0.2999 0.110 Uiso 1 1 calc R
C19 C 0.5266(3) 0.66423(19) 0.38473(15) 0.1156(8) Uani 1 1 d .
H19A H 0.6130 0.6526 0.4336 0.173 Uiso 1 1 calc R
H19B H 0.4409 0.7037 0.4027 0.173 Uiso 1 1 calc R
H19C H 0.5703 0.7000 0.3406 0.173 Uiso 1 1 calc R
C20 C 0.6493(3) 0.42513(17) 0.38870(13) 0.0955(6) Uani 1 1 d .
H20A H 0.6611 0.3622 0.3587 0.115 Uiso 1 1 calc R
H20B H 0.5733 0.4135 0.4282 0.115 Uiso 1 1 calc R
C21 C 0.8112(3) 0.4541(2) 0.43922(17) 0.1248(9) Uani 1 1 d .
H21A H 0.8857 0.4692 0.4004 0.187 Uiso 1 1 calc R
H21B H 0.8546 0.3994 0.4766 0.187 Uiso 1 1 calc R
H21C H 0.7986 0.5127 0.4735 0.187 Uiso 1 1 calc R

loop_
_atom_site_aniso_label
_atom_site_aniso_U_11
_atom_site_aniso_U_22
_atom_site_aniso_U_33
_atom_site_aniso_U_23
_atom_site_aniso_U_13
_atom_site_aniso_U_12
O1 0.0810(7) 0.0742(7) 0.0932(8) 0.0086(6) 0.0301(6) 0.0211(6)
O2 0.0673(6) 0.0658(6) 0.0670(6) 0.0024(5) 0.0097(5) 0.0137(5)
N1 0.0640(7) 0.0612(7) 0.0776(8) -0.0004(6) 0.0114(6) 0.0065(6)
N2 0.0946(10) 0.0846(10) 0.0708(9) 0.0114(7) 0.0062(7) 0.0091(8)
C1 0.0752(9) 0.0541(8) 0.0754(9) -0.0009(7) 0.0016(7) -0.0085(7)
C2 0.0993(13) 0.0621(9) 0.0836(11) 0.0053(8) 0.0004(10) -0.0111(9)
C3 0.1184(15) 0.0792(12) 0.0759(11) 0.0072(9) 0.0116(10) -0.0274(11)
C4 0.1045(14) 0.0850(12) 0.0809(11) -0.0068(9) 0.0276(10) -0.0230(11)
C5 0.0802(10) 0.0711(10) 0.0813(10) -0.0049(8) 0.0205(8) -0.0107(8)
C6 0.0657(8) 0.0574(8) 0.0735(9) -0.0058(7) 0.0087(7) -0.0097(6)
C7 0.0595(7) 0.0542(7) 0.0763(9) -0.0016(6) 0.0097(7) 0.0000(6)
C8 0.0594(8) 0.0541(7) 0.0687(8) -0.0033(6) 0.0065(6) 0.0003(6)
C9 0.0722(9) 0.0610(9) 0.0766(10) -0.0052(7) 0.0098(7) 0.0099(7)
C10 0.0823(10) 0.0578(8) 0.0834(10) -0.0003(7) 0.0046(8) 0.0110(7)
C11 0.0568(7) 0.0585(8) 0.0706(8) -0.0054(6) 0.0082(6) 0.0015(6)
C12 0.0572(7) 0.0580(8) 0.0705(9) 0.0022(6) 0.0001(6) 0.0037(6)
C13 0.0583(7) 0.0583(8) 0.0755(9) -0.0006(7) 0.0043(6) 0.0005(6)
C14 0.0664(9) 0.0597(9) 0.0901(11) 0.0022(8) 0.0042(8) 0.0103(7)
C15 0.0727(9) 0.0615(9) 0.0797(10) 0.0067(7) -0.0031(8) 0.0035(7)
C16 0.0667(8) 0.0660(9) 0.0698(9) 0.0019(7) -0.0015(7) -0.0034(7)
C17 0.0667(8) 0.0690(9) 0.0682(9) 0.0000(7) 0.0045(7) 0.0087(7)
C18 0.0961(13) 0.1036(15) 0.0729(10) 0.0104(10) 0.0117(9) 0.0039(11)
C19 0.1324(19) 0.1100(18) 0.0948(14) -0.0113(13) -0.0050(13) 0.0198(15)
C20 0.1037(14) 0.0917(14) 0.0882(12) 0.0181(10) 0.0093(11) -0.0053(11)
C21 0.1247(19) 0.125(2) 0.1095(16) 0.0136(15) -0.0205(14) -0.0016(16)

loop_
_atom_type_symbol
_atom_type_description
_atom_type_scat_dispersion_real
_atom_type_scat_dispersion_imag
_atom_type_scat_source
C C 0.0033 0.0016 'International Tables Vol C Tables 4.2.6.8 and 6.1.1.4'
H H 0.0000 0.0000 'International Tables Vol C Tables 4.2.6.8 and 6.1.1.4'
N N 0.0061 0.0033 'International Tables Vol C Tables 4.2.6.8 and 6.1.1.4'
O O 0.0106 0.0060 'International Tables Vol C Tables 4.2.6.8 and 6.1.1.4'

loop_
_geom_angle_atom_site_label_1
_geom_angle_atom_site_label_2
_geom_angle_atom_site_label_3
_geom_angle
C11 O2 C12 104.27(11)
C11 N1 C13 105.00(13)
C16 N2 C18 121.39(14)
C16 N2 C20 121.68(17)
C18 N2 C20 116.93(16)
C10 C1 C2 122.69(16)
C10 C1 C6 119.40(15)
C2 C1 C6 117.91(16)
C3 C2 C1 121.15(19)
C2 C3 C4 120.61(18)
C5 C4 C3 120.63(19)
C4 C5 C6 120.03(18)
C5 C6 C7 121.62(15)
C5 C6 C1 119.65(15)
C7 C6 C1 118.72(14)
O1 C7 C8 122.53(14)
O1 C7 C6 116.48(14)
C8 C7 C6 120.98(14)
C7 C8 C9 118.90(14)
C7 C8 C11 119.11(13)
C9 C8 C11 121.99(14)
C10 C9 C8 121.34(15)
C9 C10 C1 120.63(15)
N1 C11 O2 114.45(13)
N1 C11 C8 126.48(14)
O2 C11 C8 119.07(13)
C17 C12 C13 125.44(14)
C17 C12 O2 127.34(13)
C13 C12 O2 107.22(13)
C12 C13 N1 109.05(13)
C12 C13 C14 117.91(16)
N1 C13 C14 133.00(15)
C15 C14 C13 118.37(15)
C14 C15 C16 123.40(15)
N2 C16 C17 120.66(16)
N2 C16 C15 121.47(15)
C17 C16 C15 117.85(16)
C12 C17 C16 116.99(15)
N2 C18 C19 113.83(19)
N2 C20 C21 113.21(19)

loop_
_geom_bond_atom_site_label_1
_geom_bond_atom_site_label_2
_geom_bond_distance
O1 C7 1.3470(18)
O2 C11 1.3721(18)
O2 C12 1.3889(17)
N1 C11 1.3019(19)
N1 C13 1.391(2)
N2 C16 1.380(2)
N2 C18 1.455(3)
N2 C20 1.461(2)
C1 C10 1.414(2)
C1 C2 1.416(2)
C1 C6 1.419(2)
C2 C3 1.357(3)
C3 C4 1.396(3)
C4 C5 1.364(3)
C5 C6 1.415(2)
C6 C7 1.419(2)
C7 C8 1.387(2)
C8 C9 1.419(2)
C8 C11 1.444(2)
C9 C10 1.357(2)
C12 C17 1.367(2)
C12 C13 1.383(2)
C13 C14 1.392(2)
C14 C15 1.367(3)
C15 C16 1.419(2)
C16 C17 1.406(2)
C18 C19 1.474(3)
C20 C21 1.490(3)

loop_
_geom_hbond_atom_site_label_D
_geom_hbond_atom_site_label_H
_geom_hbond_atom_site_label_A
_geom_hbond_distance_DH
_geom_hbond_distance_HA
_geom_hbond_distance_DA
_geom_hbond_angle_DHA
O1 H1 N1 0.83 1.89 2.6262(17) 147.9
